data_4334176
loop_
_publ_author_name
'Daniel Rosario-Amorin'
'Sabrina Ouizem'
'Diane A. Dickie'
'Yufeng Wen'
'Robert T. Paine'
'Jian Gao'
'John K. Grey'
'Ana de Bettencourt-Dias'
'Benjamin P. Hay'
'Laetitia H. Delmau'

_publ_section_title
;
 Synthesis, Lanthanide Coordination Chemistry, and Liquid-Liquid
 Extraction Performance of CMPO-Decorated Pyridine and Pyridine N-Oxide
 Platforms
;
_journal_name_full 'Inorganic Chemistry'
_journal_page_first 3063
_journal_page_last 3083
_journal_paper_doi 10.1021/ic3025342
_journal_volume 52
_journal_year 2013
_chemical_formula_sum 'C42 H51.8 Er N6 O16.4 P2'
_chemical_formula_weight 1132.29
_space_group_IT_number 14
_symmetry_cell_setting monoclinic
_symmetry_space_group_name_Hall '-P 2ybc'
_symmetry_space_group_name_H-M 'P 1 21/c 1'
_atom_sites_solution_hydrogens geom
_atom_sites_solution_primary direct
_atom_sites_solution_secondary difmap
_audit_creation_method SHELXL-97
_cell_angle_alpha 90.00
_cell_angle_beta 93.186(4)
_cell_angle_gamma 90.00
_cell_formula_units_Z 4
_cell_length_a 9.7694(8)
_cell_length_b 22.468(2)
_cell_length_c 22.2659(18)
_cell_measurement_reflns_used 9937
_cell_measurement_temperature 173(2)
_cell_measurement_theta_max 26.06
_cell_measurement_theta_min 2.77
_cell_volume 4879.8(7)
_computing_cell_refinement 'Bruker SAINT'
_computing_data_collection 'Bruker APEX2'
_computing_data_reduction 'Bruker SAINT'
_computing_molecular_graphics 'Bruker SHELXTL'
_computing_publication_material 'Bruker SHELXTL'
_computing_structure_refinement 'SHELXL-97 (Sheldrick, 2008)'
_computing_structure_solution 'SHELXS-97 (Sheldrick, 2008)'
_diffrn_ambient_temperature 173(2)
_diffrn_measured_fraction_theta_full 0.999
_diffrn_measured_fraction_theta_max 0.999
_diffrn_measurement_device_type 'Bruker APEX-II CCD'
_diffrn_measurement_method '\f and \w scans'
_diffrn_radiation_monochromator graphite
_diffrn_radiation_source 'fine-focus sealed tube'
_diffrn_radiation_type MoK\a
_diffrn_radiation_wavelength 0.71073
_diffrn_reflns_av_R_equivalents 0.0576
_diffrn_reflns_av_sigmaI/netI 0.0424
_diffrn_reflns_limit_h_max 13
_diffrn_reflns_limit_h_min -13
_diffrn_reflns_limit_k_max 29
_diffrn_reflns_limit_k_min -29
_diffrn_reflns_limit_l_max 29
_diffrn_reflns_limit_l_min -28
_diffrn_reflns_number 67853
_diffrn_reflns_theta_full 28.28
_diffrn_reflns_theta_max 28.28
_diffrn_reflns_theta_min 2.77
_exptl_absorpt_coefficient_mu 1.860
_exptl_absorpt_correction_T_max 0.6722
_exptl_absorpt_correction_T_min 0.6395
_exptl_absorpt_correction_type multi-scan
_exptl_absorpt_process_details 'Bruker, SADABS'
_exptl_crystal_colour pink
_exptl_crystal_density_diffrn 1.541
_exptl_crystal_description block
_exptl_crystal_F_000 2300
_exptl_crystal_size_max 0.26
_exptl_crystal_size_mid 0.24
_exptl_crystal_size_min 0.23
_refine_diff_density_max 0.637
_refine_diff_density_min -0.722
_refine_diff_density_rms 0.090
_refine_ls_extinction_method none
_refine_ls_goodness_of_fit_ref 1.013
_refine_ls_hydrogen_treatment mixed
_refine_ls_matrix_type full
_refine_ls_number_parameters 642
_refine_ls_number_reflns 12089
_refine_ls_number_restraints 2
_refine_ls_restrained_S_all 1.012
_refine_ls_R_factor_all 0.0495
_refine_ls_R_factor_gt 0.0305
_refine_ls_shift/su_max 0.002
_refine_ls_shift/su_mean 0.000
_refine_ls_structure_factor_coef Fsqd
_refine_ls_weighting_details 'calc w=1/[\s^2^(Fo^2^)+(0.0226P)^2^+2.9194P] where P=(Fo^2^+2Fc^2^)/3'
_refine_ls_weighting_scheme calc
_refine_ls_wR_factor_gt 0.0583
_refine_ls_wR_factor_ref 0.0647
_reflns_number_gt 9298
_reflns_number_total 12089
_reflns_threshold_expression >2sigma(I)
_cod_data_source_file ic3025342_si_001_11.cif
_cod_data_source_block rprd323_0m_[Er(9S,S)(NO3)2(H2O)](NO3)(MeOH)(H2O)0.4
_cod_depositor_comments
;
The following automatic conversions were performed:

data name '_iucr_refine_instruction_details' was replaced with
'_iucr_refine_instructions_details' as specified in the replacement
file 'data/replacement-values/replacement_tags.lst'.

Automatic conversion script
Id: cif_correct_tags 9268 2022-04-12 08:56:07Z antanas 
;
_cod_original_cell_volume 4879.9(7)
_cod_original_formula_sum 'C42 H51.80 Er N6 O16.40 P2'
_cod_database_code 4334176

loop_
_symmetry_equiv_pos_as_xyz
'x, y, z'
'-x, y+1/2, -z+1/2'
'-x, -y, -z'
'x, -y-1/2, z-1/2'

loop_
_atom_site_label
_atom_site_type_symbol
_atom_site_fract_x
_atom_site_fract_y
_atom_site_fract_z
_atom_site_U_iso_or_equiv
_atom_site_adp_type
_atom_site_occupancy
_atom_site_symmetry_multiplicity
_atom_site_calc_flag
_atom_site_refinement_flags
Er1 Er 0.012285(12) 0.254099(5) 0.074686(5) 0.01907(4) Uani 1 1 d .
P1 P -0.00303(8) 0.10425(3) 0.13814(3) 0.02169(15) Uani 1 1 d .
P2 P 0.23681(7) 0.34332(3) 0.15858(3) 0.01968(14) Uani 1 1 d .
O1 O 0.11882(19) 0.23297(8) 0.17545(8) 0.0208(4) Uani 1 1 d .
O2 O -0.0256(2) 0.15659(8) 0.09721(8) 0.0250(4) Uani 1 1 d .
O3 O -0.1369(2) 0.17564(9) 0.22249(8) 0.0287(5) Uani 1 1 d .
O4 O 0.10631(19) 0.33802(8) 0.12053(8) 0.0223(4) Uani 1 1 d .
O5 O 0.24197(19) 0.23551(8) 0.06325(8) 0.0240(4) Uani 1 1 d .
O6 O 0.0539(2) 0.32372(9) -0.00591(9) 0.0335(5) Uani 1 1 d .
O7 O -0.1208(2) 0.34312(9) 0.04572(9) 0.0314(5) Uani 1 1 d .
O8 O -0.0509(3) 0.40873(10) -0.01785(11) 0.0520(7) Uani 1 1 d .
O9 O 0.0280(2) 0.19725(9) -0.01909(8) 0.0301(5) Uani 1 1 d .
O10 O -0.1742(2) 0.22419(10) 0.00451(9) 0.0323(5) Uani 1 1 d .
O11 O -0.1512(3) 0.16923(12) -0.07483(10) 0.0528(7) Uani 1 1 d .
O12 O 0.3505(2) 0.81479(11) 0.26308(11) 0.0478(6) Uani 1 1 d .
O13 O 0.2247(2) 0.86996(10) 0.31639(11) 0.0453(6) Uani 1 1 d .
O14 O 0.2948(3) 0.90419(12) 0.23373(11) 0.0606(8) Uani 1 1 d .
O15 O -0.1625(2) 0.26161(10) 0.13852(9) 0.0276(5) Uani 1 1 d .
H15B H -0.159(3) 0.2371(14) 0.1629(15) 0.033 Uiso 1 1 d .
H15C H -0.183(3) 0.2940(15) 0.1532(14) 0.033 Uiso 1 1 d .
O16 O 0.1299(3) 0.99803(11) 0.29565(12) 0.0471(7) Uani 1 1 d .
H16B H 0.164(4) 0.9697(18) 0.2869(18) 0.057 Uiso 1 1 d .
N1 N 0.2299(2) 0.20174(10) 0.18876(9) 0.0200(5) Uani 1 1 d .
N2 N 0.0015(3) 0.16979(11) 0.30701(10) 0.0306(6) Uani 1 1 d .
N3 N 0.4489(2) 0.27123(10) 0.04324(10) 0.0231(5) Uani 1 1 d .
N4 N -0.0400(3) 0.36006(11) 0.00636(11) 0.0335(6) Uani 1 1 d .
N5 N -0.1000(3) 0.19572(11) -0.03113(10) 0.0310(6) Uani 1 1 d .
N6 N 0.2896(3) 0.86229(12) 0.26987(12) 0.0345(6) Uani 1 1 d .
C1 C 0.3555(3) 0.22632(12) 0.18140(11) 0.0207(6) Uani 1 1 d .
C2 C 0.4727(3) 0.19560(13) 0.20062(13) 0.0284(6) Uani 1 1 d .
H2A H 0.5602 0.2133 0.1971 0.034 Uiso 1 1 calc R
C3 C 0.4625(3) 0.13910(13) 0.22503(13) 0.0312(7) Uani 1 1 d .
H3A H 0.5424 0.1180 0.2390 0.037 Uiso 1 1 calc R
C4 C 0.3335(3) 0.11398(13) 0.22866(12) 0.0292(7) Uani 1 1 d .
H4A H 0.3256 0.0746 0.2435 0.035 Uiso 1 1 calc R
C5 C 0.2164(3) 0.14526(12) 0.21104(11) 0.0230(6) Uani 1 1 d .
C6 C 0.0742(3) 0.12092(12) 0.21409(11) 0.0225(6) Uani 1 1 d .
H6A H 0.0832 0.0820 0.2358 0.027 Uiso 1 1 calc R
C7 C -0.0285(3) 0.15886(12) 0.24842(12) 0.0254(6) Uani 1 1 d .
C8 C 0.1154(3) 0.14426(14) 0.34415(13) 0.0339(7) Uani 1 1 d .
H8A H 0.1556 0.1109 0.3221 0.041 Uiso 1 1 calc R
H8B H 0.0796 0.1280 0.3815 0.041 Uiso 1 1 calc R
C9 C 0.2271(4) 0.18937(17) 0.36068(16) 0.0497(9) Uani 1 1 d .
H9A H 0.3002 0.1701 0.3856 0.075 Uiso 1 1 calc R
H9B H 0.1883 0.2222 0.3832 0.075 Uiso 1 1 calc R
H9C H 0.2648 0.2049 0.3239 0.075 Uiso 1 1 calc R
C10 C -0.0970(4) 0.20653(17) 0.33895(15) 0.0463(9) Uani 1 1 d .
H10A H -0.1327 0.2385 0.3118 0.056 Uiso 1 1 calc R
H10B H -0.0488 0.2255 0.3742 0.056 Uiso 1 1 calc R
C11 C -0.2160(4) 0.1703(2) 0.35982(17) 0.0678(13) Uani 1 1 d .
H11A H -0.2731 0.1953 0.3844 0.102 Uiso 1 1 calc R
H11B H -0.1808 0.1365 0.3838 0.102 Uiso 1 1 calc R
H11C H -0.2710 0.1556 0.3248 0.102 Uiso 1 1 calc R
C12 C -0.1600(3) 0.06563(12) 0.14993(12) 0.0254(6) Uani 1 1 d .
C13 C -0.2731(3) 0.07837(15) 0.11151(13) 0.0341(7) Uani 1 1 d .
H13A H -0.2664 0.1076 0.0810 0.041 Uiso 1 1 calc R
C14 C -0.3956(3) 0.04861(16) 0.11764(15) 0.0412(8) Uani 1 1 d .
H14A H -0.4725 0.0568 0.0909 0.049 Uiso 1 1 calc R
C15 C -0.4056(3) 0.00694(15) 0.16280(16) 0.0418(8) Uani 1 1 d .
H15A H -0.4897 -0.0134 0.1672 0.050 Uiso 1 1 calc R
C16 C -0.2939(3) -0.00528(15) 0.20163(17) 0.0423(9) Uani 1 1 d .
H16A H -0.3019 -0.0336 0.2329 0.051 Uiso 1 1 calc R
C17 C -0.1705(3) 0.02356(14) 0.19514(15) 0.0352(7) Uani 1 1 d .
H17A H -0.0934 0.0146 0.2215 0.042 Uiso 1 1 calc R
C18 C 0.1135(3) 0.05333(12) 0.10476(12) 0.0247(6) Uani 1 1 d .
C19 C 0.1609(3) 0.00161(13) 0.13334(13) 0.0302(7) Uani 1 1 d .
H19A H 0.1360 -0.0070 0.1730 0.036 Uiso 1 1 calc R
C20 C 0.2442(3) -0.03716(14) 0.10392(14) 0.0342(7) Uani 1 1 d .
H20A H 0.2770 -0.0724 0.1235 0.041 Uiso 1 1 calc R
C21 C 0.2796(4) -0.02475(15) 0.04632(15) 0.0427(9) Uani 1 1 d .
H21A H 0.3364 -0.0516 0.0261 0.051 Uiso 1 1 calc R
C22 C 0.2331(4) 0.02646(16) 0.01756(15) 0.0475(10) Uani 1 1 d .
H22A H 0.2581 0.0346 -0.0222 0.057 Uiso 1 1 calc R
C23 C 0.1501(4) 0.06593(14) 0.04656(13) 0.0380(8) Uani 1 1 d .
H23A H 0.1184 0.1013 0.0269 0.046 Uiso 1 1 calc R
C24 C 0.3625(3) 0.28389(12) 0.14596(11) 0.0189(5) Uani 1 1 d .
H24A H 0.445(3) 0.2990(13) 0.1550(12) 0.023 Uiso 1 1 d .
C25 C 0.3479(3) 0.26384(11) 0.07969(11) 0.0197(5) Uani 1 1 d .
C26 C 0.5693(3) 0.30987(15) 0.05308(14) 0.0295(7) Uani 1 1 d .
H26A H 0.635(3) 0.2881(15) 0.0427(14) 0.035 Uiso 1 1 d .
H26B H 0.582(3) 0.3203(14) 0.0942(14) 0.035 Uiso 1 1 d .
C27 C 0.5569(3) 0.36559(15) 0.01476(16) 0.0440(9) Uani 1 1 d .
H27A H 0.6373 0.3909 0.0232 0.066 Uiso 1 1 calc R
H27B H 0.4738 0.3874 0.0242 0.066 Uiso 1 1 calc R
H27C H 0.5514 0.3545 -0.0279 0.066 Uiso 1 1 calc R
C28 C 0.4409(3) 0.23621(13) -0.01339(12) 0.0301(7) Uani 1 1 d .
H28A H 0.5021 0.2540 -0.0425 0.036 Uiso 1 1 calc R
H28B H 0.3460 0.2371 -0.0314 0.036 Uiso 1 1 calc R
C29 C 0.4834(4) 0.17230(15) -0.00052(14) 0.0397(8) Uani 1 1 d .
H29A H 0.4808 0.1498 -0.0382 0.060 Uiso 1 1 calc R
H29B H 0.4202 0.1543 0.0269 0.060 Uiso 1 1 calc R
H29C H 0.5767 0.1716 0.0181 0.060 Uiso 1 1 calc R
C30 C 0.2161(3) 0.34611(12) 0.23784(12) 0.0229(6) Uani 1 1 d .
C31 C 0.3264(3) 0.33786(13) 0.27949(12) 0.0308(7) Uani 1 1 d .
H31A H 0.4148 0.3287 0.2664 0.037 Uiso 1 1 calc R
C32 C 0.3051(4) 0.34329(15) 0.34042(14) 0.0444(9) Uani 1 1 d .
H32A H 0.3797 0.3384 0.3692 0.053 Uiso 1 1 calc R
C33 C 0.1757(4) 0.35576(16) 0.35917(15) 0.0493(10) Uani 1 1 d .
H33A H 0.1615 0.3591 0.4009 0.059 Uiso 1 1 calc R
C34 C 0.0677(4) 0.36341(15) 0.31793(15) 0.0439(9) Uani 1 1 d .
H34A H -0.0208 0.3720 0.3313 0.053 Uiso 1 1 calc R
C35 C 0.0864(3) 0.35876(13) 0.25730(14) 0.0318(7) Uani 1 1 d .
H35A H 0.0112 0.3642 0.2289 0.038 Uiso 1 1 calc R
C36 C 0.3215(3) 0.41023(12) 0.13612(12) 0.0241(6) Uani 1 1 d .
C37 C 0.4435(3) 0.42987(13) 0.16485(14) 0.0318(7) Uani 1 1 d .
H37A H 0.4844 0.4077 0.1975 0.038 Uiso 1 1 calc R
C38 C 0.5058(4) 0.48157(15) 0.14616(17) 0.0453(9) Uani 1 1 d .
H38A H 0.5896 0.4946 0.1655 0.054 Uiso 1 1 calc R
C39 C 0.4451(4) 0.51408(16) 0.09923(19) 0.0557(11) Uani 1 1 d .
H39A H 0.4880 0.5494 0.0862 0.067 Uiso 1 1 calc R
C40 C 0.3224(4) 0.49578(16) 0.07086(18) 0.0514(10) Uani 1 1 d .
H40A H 0.2805 0.5188 0.0391 0.062 Uiso 1 1 calc R
C41 C 0.2613(3) 0.44378(14) 0.08911(14) 0.0352(7) Uani 1 1 d .
H41A H 0.1778 0.4308 0.0694 0.042 Uiso 1 1 calc R
C42 C 0.0630(5) 0.98777(19) 0.3499(2) 0.0811(16) Uani 1 1 d .
H42A H -0.0206 1.0119 0.3500 0.122 Uiso 1 1 calc R
H42B H 0.1245 0.9988 0.3844 0.122 Uiso 1 1 calc R
H42C H 0.0390 0.9455 0.3528 0.122 Uiso 1 1 calc R
O17 O 0.6077(7) 0.2980(4) 0.3662(3) 0.068(2) Uani 0.40 1 d PD
H17C H 0.628(11) 0.297(5) 0.3297(17) 0.081 Uiso 0.40 1 d PD
H17B H 0.679(7) 0.303(5) 0.390(4) 0.081 Uiso 0.40 1 d PD

loop_
_atom_site_aniso_label
_atom_site_aniso_U_11
_atom_site_aniso_U_22
_atom_site_aniso_U_33
_atom_site_aniso_U_23
_atom_site_aniso_U_13
_atom_site_aniso_U_12
Er1 0.02224(6) 0.01814(6) 0.01697(6) 0.00038(5) 0.00244(4) -0.00028(5)
P1 0.0303(4) 0.0168(3) 0.0179(3) -0.0005(3) 0.0008(3) -0.0022(3)
P2 0.0237(4) 0.0155(3) 0.0200(3) -0.0008(3) 0.0028(3) 0.0002(3)
O1 0.0230(10) 0.0172(10) 0.0222(9) 0.0007(7) 0.0025(8) 0.0047(7)
O2 0.0385(12) 0.0186(10) 0.0181(9) 0.0004(8) 0.0028(8) -0.0019(9)
O3 0.0331(12) 0.0272(11) 0.0262(10) 0.0028(9) 0.0060(9) 0.0006(9)
O4 0.0245(10) 0.0179(10) 0.0243(9) -0.0007(8) -0.0015(8) 0.0015(8)
O5 0.0241(10) 0.0250(11) 0.0232(9) -0.0057(8) 0.0030(8) -0.0018(8)
O6 0.0479(14) 0.0301(12) 0.0231(10) 0.0043(9) 0.0069(10) 0.0025(10)
O7 0.0306(12) 0.0291(12) 0.0340(11) 0.0064(9) -0.0017(9) 0.0003(9)
O8 0.0777(19) 0.0294(13) 0.0486(14) 0.0170(11) -0.0002(13) 0.0031(13)
O9 0.0366(13) 0.0307(12) 0.0235(10) -0.0020(9) 0.0069(9) -0.0035(10)
O10 0.0315(12) 0.0354(12) 0.0298(11) -0.0062(9) -0.0003(9) 0.0003(10)
O11 0.0684(18) 0.0569(17) 0.0326(12) -0.0185(12) -0.0024(12) -0.0242(14)
O12 0.0444(15) 0.0391(14) 0.0617(16) 0.0086(12) 0.0197(12) 0.0118(12)
O13 0.0449(15) 0.0363(14) 0.0563(15) -0.0016(11) 0.0165(12) -0.0015(11)
O14 0.073(2) 0.0537(17) 0.0537(16) 0.0305(14) -0.0064(14) -0.0004(15)
O15 0.0327(11) 0.0259(12) 0.0249(10) 0.0042(8) 0.0077(9) 0.0051(9)
O16 0.0574(17) 0.0310(14) 0.0534(16) 0.0070(12) 0.0079(13) 0.0065(12)
N1 0.0262(13) 0.0173(11) 0.0163(10) 0.0002(9) 0.0003(9) -0.0004(9)
N2 0.0415(16) 0.0290(14) 0.0215(12) -0.0038(10) 0.0043(11) -0.0045(12)
N3 0.0209(12) 0.0270(13) 0.0216(11) 0.0027(9) 0.0024(9) 0.0017(10)
N4 0.0467(17) 0.0249(14) 0.0277(13) 0.0043(11) -0.0073(12) -0.0023(12)
N5 0.0470(17) 0.0244(14) 0.0215(12) 0.0003(10) 0.0007(12) -0.0077(12)
N6 0.0255(14) 0.0365(16) 0.0409(15) 0.0080(13) -0.0032(12) -0.0044(12)
C1 0.0276(15) 0.0172(13) 0.0171(12) -0.0019(10) -0.0014(11) 0.0004(11)
C2 0.0262(16) 0.0279(16) 0.0304(15) -0.0024(12) -0.0044(12) 0.0002(13)
C3 0.0325(17) 0.0245(16) 0.0354(17) -0.0003(13) -0.0095(13) 0.0053(13)
C4 0.0424(19) 0.0177(14) 0.0265(15) 0.0026(11) -0.0079(13) 0.0025(13)
C5 0.0364(16) 0.0175(14) 0.0148(12) -0.0014(10) -0.0017(11) -0.0008(12)
C6 0.0347(16) 0.0156(13) 0.0170(13) 0.0016(10) 0.0001(11) -0.0017(12)
C7 0.0335(17) 0.0205(14) 0.0227(14) 0.0003(11) 0.0046(12) -0.0077(12)
C8 0.047(2) 0.0341(18) 0.0197(14) 0.0012(13) -0.0048(14) -0.0044(15)
C9 0.058(2) 0.051(2) 0.0391(19) -0.0130(17) -0.0101(17) -0.0094(19)
C10 0.054(2) 0.055(2) 0.0303(17) -0.0168(16) 0.0095(16) 0.0043(19)
C11 0.055(3) 0.108(4) 0.042(2) 0.003(2) 0.018(2) -0.003(3)
C12 0.0309(16) 0.0185(14) 0.0271(14) -0.0044(11) 0.0042(12) -0.0018(12)
C13 0.0366(18) 0.0356(18) 0.0295(16) 0.0011(13) -0.0030(14) 0.0007(14)
C14 0.0319(18) 0.047(2) 0.0441(19) 0.0002(16) -0.0054(15) -0.0033(16)
C15 0.0332(19) 0.0309(18) 0.062(2) -0.0025(16) 0.0089(17) -0.0067(15)
C16 0.039(2) 0.0287(18) 0.060(2) 0.0154(16) 0.0099(17) -0.0022(15)
C17 0.0344(18) 0.0256(17) 0.0453(19) 0.0107(14) 0.0000(15) -0.0029(14)
C18 0.0285(16) 0.0212(14) 0.0244(14) -0.0038(11) 0.0011(12) -0.0019(12)
C19 0.0383(18) 0.0235(16) 0.0287(15) -0.0013(12) 0.0002(13) -0.0033(13)
C20 0.0434(19) 0.0226(16) 0.0359(17) 0.0003(13) -0.0044(15) 0.0043(14)
C21 0.051(2) 0.0362(19) 0.0421(19) -0.0080(15) 0.0089(17) 0.0120(17)
C22 0.073(3) 0.041(2) 0.0300(17) 0.0039(15) 0.0186(18) 0.0188(19)
C23 0.061(2) 0.0274(17) 0.0272(16) 0.0036(13) 0.0129(15) 0.0097(16)
C24 0.0200(14) 0.0178(13) 0.0189(13) -0.0007(10) 0.0014(11) 0.0006(11)
C25 0.0215(14) 0.0163(13) 0.0213(12) 0.0018(10) 0.0012(10) 0.0042(10)
C26 0.0215(16) 0.0367(18) 0.0306(16) 0.0016(14) 0.0044(13) 0.0008(13)
C27 0.037(2) 0.036(2) 0.060(2) 0.0160(17) 0.0108(17) 0.0007(16)
C28 0.0318(16) 0.0395(18) 0.0193(13) -0.0014(12) 0.0048(12) 0.0043(13)
C29 0.047(2) 0.041(2) 0.0314(16) -0.0087(14) -0.0042(15) 0.0135(16)
C30 0.0317(16) 0.0179(14) 0.0191(13) -0.0015(10) 0.0029(12) -0.0011(12)
C31 0.0411(18) 0.0284(16) 0.0231(14) -0.0012(12) 0.0026(13) -0.0006(14)
C32 0.067(3) 0.041(2) 0.0244(16) 0.0027(14) -0.0029(16) -0.0068(19)
C33 0.085(3) 0.039(2) 0.0265(17) -0.0039(15) 0.0239(19) -0.010(2)
C34 0.056(2) 0.038(2) 0.0403(19) -0.0078(16) 0.0244(18) -0.0037(17)
C35 0.0369(18) 0.0260(16) 0.0334(16) -0.0044(13) 0.0092(14) -0.0027(14)
C36 0.0275(15) 0.0158(13) 0.0296(15) -0.0007(11) 0.0067(12) 0.0018(11)
C37 0.0326(17) 0.0232(16) 0.0392(17) 0.0019(13) 0.0003(14) -0.0005(13)
C38 0.037(2) 0.0298(19) 0.068(2) 0.0073(17) -0.0048(18) -0.0095(15)
C39 0.050(2) 0.0299(19) 0.087(3) 0.023(2) 0.003(2) -0.0122(17)
C40 0.049(2) 0.035(2) 0.070(3) 0.0283(18) -0.003(2) -0.0020(17)
C41 0.0308(17) 0.0310(17) 0.0436(18) 0.0107(14) -0.0006(14) 0.0007(14)
C42 0.114(4) 0.041(3) 0.093(3) 0.010(2) 0.050(3) -0.002(3)
O17 0.041(4) 0.123(7) 0.039(4) 0.014(4) 0.009(3) 0.004(4)

loop_
_atom_type_symbol
_atom_type_description
_atom_type_scat_dispersion_real
_atom_type_scat_dispersion_imag
_atom_type_scat_source
C C 0.0033 0.0016 'International Tables Vol C Tables 4.2.6.8 and 6.1.1.4'
H H 0.0000 0.0000 'International Tables Vol C Tables 4.2.6.8 and 6.1.1.4'
N N 0.0061 0.0033 'International Tables Vol C Tables 4.2.6.8 and 6.1.1.4'
O O 0.0106 0.0060 'International Tables Vol C Tables 4.2.6.8 and 6.1.1.4'
P P 0.1023 0.0942 'International Tables Vol C Tables 4.2.6.8 and 6.1.1.4'
Er Er -0.2586 4.9576 'International Tables Vol C Tables 4.2.6.8 and 6.1.1.4'

loop_
_geom_angle_atom_site_label_1
_geom_angle_atom_site_label_2
_geom_angle_atom_site_label_3
_geom_angle
O2 Er1 O15 78.38(7)
O2 Er1 O4 138.75(6)
O15 Er1 O4 87.56(7)
O2 Er1 O5 91.21(7)
O15 Er1 O5 147.65(7)
O4 Er1 O5 80.30(6)
O2 Er1 O10 75.56(7)
O15 Er1 O10 82.02(7)
O4 Er1 O10 140.89(7)
O5 Er1 O10 125.28(6)
O2 Er1 O6 144.63(7)
O15 Er1 O6 124.90(7)
O4 Er1 O6 73.88(7)
O5 Er1 O6 80.31(7)
O10 Er1 O6 81.57(7)
O2 Er1 O7 138.64(7)
O15 Er1 O7 72.55(7)
O4 Er1 O7 69.05(7)
O5 Er1 O7 128.49(7)
O10 Er1 O7 71.86(7)
O6 Er1 O7 52.36(7)
O2 Er1 O9 72.94(6)
O15 Er1 O9 130.51(7)
O4 Er1 O9 139.19(6)
O5 Er1 O9 72.89(7)
O10 Er1 O9 52.40(7)
O6 Er1 O9 71.75(7)
O7 Er1 O9 104.92(7)
O2 Er1 O1 71.39(6)
O15 Er1 O1 74.98(7)
O4 Er1 O1 67.53(6)
O5 Er1 O1 72.67(6)
O10 Er1 O1 142.73(7)
O6 Er1 O1 135.70(7)
O7 Er1 O1 125.94(6)
O9 Er1 O1 128.99(6)
O2 Er1 N4 152.98(7)
O15 Er1 N4 98.73(8)
O4 Er1 N4 67.04(7)
O5 Er1 N4 103.77(7)
O10 Er1 N4 77.43(7)
O6 Er1 N4 26.24(7)
O7 Er1 N4 26.30(7)
O9 Er1 N4 89.91(7)
O1 Er1 N4 134.34(7)
O2 Er1 N5 71.42(7)
O15 Er1 N5 106.27(8)
O4 Er1 N5 149.63(6)
O5 Er1 N5 99.01(7)
O10 Er1 N5 26.31(7)
O6 Er1 N5 76.08(7)
O7 Er1 N5 89.08(7)
O9 Er1 N5 26.12(7)
O1 Er1 N5 141.62(6)
N4 Er1 N5 83.94(7)
O2 P1 C12 111.77(13)
O2 P1 C18 108.82(12)
C12 P1 C18 108.54(13)
O2 P1 C6 115.86(12)
C12 P1 C6 105.81(13)
C18 P1 C6 105.67(13)
O4 P2 C30 114.97(12)
O4 P2 C36 107.43(12)
C30 P2 C36 108.89(13)
O4 P2 C24 114.18(12)
C30 P2 C24 106.75(12)
C36 P2 C24 103.98(12)
N1 O1 Er1 127.60(14)
P1 O2 Er1 150.20(12)
P2 O4 Er1 128.36(11)
C25 O5 Er1 131.90(16)
N4 O6 Er1 95.88(15)
N4 O7 Er1 94.88(16)
N5 O9 Er1 94.97(15)
N5 O10 Er1 96.18(16)
O1 N1 C1 119.6(2)
O1 N1 C5 118.8(2)
C1 N1 C5 121.6(2)
C7 N2 C8 126.5(3)
C7 N2 C10 117.1(3)
C8 N2 C10 116.2(2)
C25 N3 C26 127.0(2)
C25 N3 C28 116.7(2)
C26 N3 C28 116.4(2)
O8 N4 O6 121.8(3)
O8 N4 O7 122.1(3)
O6 N4 O7 116.1(2)
O8 N4 Er1 172.0(2)
O6 N4 Er1 57.89(13)
O7 N4 Er1 58.82(13)
O11 N5 O9 122.5(3)
O11 N5 O10 121.2(3)
O9 N5 O10 116.3(2)
O11 N5 Er1 177.2(2)
O9 N5 Er1 58.91(13)
O10 N5 Er1 57.51(13)
O12 N6 O14 122.6(3)
O12 N6 O13 119.2(3)
O14 N6 O13 118.1(3)
N1 C1 C2 119.7(2)
N1 C1 C24 118.3(2)
C2 C1 C24 121.6(3)
C1 C2 C3 120.1(3)
C2 C3 C4 118.7(3)
C5 C4 C3 121.2(3)
N1 C5 C4 118.6(3)
N1 C5 C6 117.5(2)
C4 C5 C6 123.9(3)
C5 C6 C7 116.7(2)
C5 C6 P1 111.37(17)
C7 C6 P1 108.64(19)
O3 C7 N2 122.2(3)
O3 C7 C6 119.9(2)
N2 C7 C6 117.8(3)
N2 C8 C9 112.8(3)
N2 C10 C11 112.2(3)
C17 C12 C13 119.9(3)
C17 C12 P1 122.3(2)
C13 C12 P1 117.9(2)
C14 C13 C12 120.1(3)
C15 C14 C13 119.7(3)
C16 C15 C14 120.3(3)
C15 C16 C17 120.3(3)
C16 C17 C12 119.6(3)
C19 C18 C23 120.0(3)
C19 C18 P1 122.9(2)
C23 C18 P1 117.1(2)
C20 C19 C18 119.9(3)
C21 C20 C19 120.0(3)
C20 C21 C22 120.5(3)
C21 C22 C23 120.2(3)
C22 C23 C18 119.4(3)
C1 C24 C25 104.1(2)
C1 C24 P2 119.14(18)
C25 C24 P2 109.26(18)
O5 C25 N3 121.1(2)
O5 C25 C24 117.4(2)
N3 C25 C24 121.2(2)
N3 C26 C27 111.5(3)
N3 C28 C29 109.9(2)
C35 C30 C31 120.2(3)
C35 C30 P2 118.0(2)
C31 C30 P2 121.7(2)
C32 C31 C30 119.1(3)
C33 C32 C31 120.1(3)
C34 C33 C32 120.4(3)
C33 C34 C35 120.6(3)
C34 C35 C30 119.6(3)
C37 C36 C41 119.2(3)
C37 C36 P2 122.1(2)
C41 C36 P2 118.6(2)
C38 C37 C36 120.4(3)
C39 C38 C37 119.6(3)
C38 C39 C40 120.8(3)
C41 C40 C39 119.5(3)
C40 C41 C36 120.5(3)

loop_
_geom_bond_atom_site_label_1
_geom_bond_atom_site_label_2
_geom_bond_distance
Er1 O2 2.2825(18)
Er1 O15 2.288(2)
Er1 O4 2.3102(18)
Er1 O5 2.3103(19)
Er1 O10 2.428(2)
Er1 O6 2.4319(19)
Er1 O7 2.452(2)
Er1 O9 2.4597(19)
Er1 O1 2.4663(18)
Er1 N4 2.856(3)
Er1 N5 2.862(2)
P1 O2 1.4966(19)
P1 C12 1.794(3)
P1 C18 1.803(3)
P1 C6 1.851(3)
P2 O4 1.496(2)
P2 C30 1.789(3)
P2 C36 1.800(3)
P2 C24 1.846(3)
O1 N1 1.313(3)
O3 C7 1.236(3)
O5 C25 1.252(3)
O6 N4 1.269(3)
O7 N4 1.270(3)
O8 N4 1.221(3)
O9 N5 1.265(3)
O10 N5 1.276(3)
O11 N5 1.223(3)
O12 N6 1.236(3)
O13 N6 1.256(3)
O14 N6 1.242(3)
O16 C42 1.424(5)
N1 C1 1.364(3)
N1 C5 1.371(3)
N2 C7 1.344(4)
N2 C8 1.466(4)
N2 C10 1.480(4)
N3 C25 1.323(3)
N3 C26 1.468(4)
N3 C28 1.485(3)
C1 C2 1.384(4)
C1 C24 1.519(4)
C2 C3 1.387(4)
C3 C4 1.388(4)
C4 C5 1.381(4)
C5 C6 1.498(4)
C6 C7 1.550(4)
C8 C9 1.520(4)
C10 C11 1.513(5)
C12 C17 1.389(4)
C12 C13 1.389(4)
C13 C14 1.384(4)
C14 C15 1.381(5)
C15 C16 1.381(5)
C16 C17 1.383(4)
C18 C19 1.392(4)
C18 C23 1.392(4)
C19 C20 1.382(4)
C20 C21 1.375(4)
C21 C22 1.381(5)
C22 C23 1.385(4)
C24 C25 1.542(4)
C26 C27 1.516(4)
C28 C29 1.518(4)
C30 C35 1.391(4)
C30 C31 1.394(4)
C31 C32 1.389(4)
C32 C33 1.382(5)
C33 C34 1.370(5)
C34 C35 1.376(4)
C36 C37 1.393(4)
C36 C41 1.393(4)
C37 C38 1.385(4)
C38 C39 1.381(5)
C39 C40 1.386(5)
C40 C41 1.383(4)

loop_
_geom_hbond_atom_site_label_D
_geom_hbond_atom_site_label_H
_geom_hbond_atom_site_label_A
_geom_hbond_distance_DH
_geom_hbond_distance_HA
_geom_hbond_distance_DA
_geom_hbond_angle_DHA
_geom_hbond_site_symmetry_A
O15 H15B O3 0.77(3) 1.92(3) 2.690(3) 176(3) .
O15 H15C O13 0.83(3) 1.89(3) 2.715(3) 177(3) 2_545
O15 H15C N6 0.83(3) 2.56(3) 3.331(3) 155(3) 2_545
O15 H15C O12 0.83(3) 2.59(3) 3.170(3) 129(3) 2_545
O16 H16B O14 0.75(4) 2.32(4) 3.031(4) 160(4) .
O16 H16B O13 0.75(4) 2.40(4) 3.050(3) 146(4) .
O17 H17C O12 0.85(2) 2.13(4) 2.954(7) 165(11) 2_645
O17 H17B O11 0.85(2) 1.91(4) 2.734(8) 163(11) 4_666

loop_
_geom_torsion_atom_site_label_1
_geom_torsion_atom_site_label_2
_geom_torsion_atom_site_label_3
_geom_torsion_atom_site_label_4
_geom_torsion
O2 Er1 O1 N1 72.49(18)
O15 Er1 O1 N1 155.0(2)
O4 Er1 O1 N1 -111.34(19)
O5 Er1 O1 N1 -24.89(18)
O10 Er1 O1 N1 101.2(2)
O6 Er1 O1 N1 -80.0(2)
O7 Er1 O1 N1 -150.28(17)
O9 Er1 O1 N1 24.6(2)
N4 Er1 O1 N1 -117.40(19)
N5 Er1 O1 N1 57.7(2)
C12 P1 O2 Er1 134.8(2)
C18 P1 O2 Er1 -105.4(2)
C6 P1 O2 Er1 13.5(3)
O15 Er1 O2 P1 -83.4(2)
O4 Er1 O2 P1 -10.9(3)
O5 Er1 O2 P1 65.7(2)
O10 Er1 O2 P1 -168.1(2)
O6 Er1 O2 P1 140.6(2)
O7 Er1 O2 P1 -129.3(2)
O9 Er1 O2 P1 137.4(2)
O1 Er1 O2 P1 -5.6(2)
N4 Er1 O2 P1 -169.88(19)
N5 Er1 O2 P1 164.8(3)
C30 P2 O4 Er1 -101.24(15)
C36 P2 O4 Er1 137.39(13)
C24 P2 O4 Er1 22.65(17)
O2 Er1 O4 P2 44.12(18)
O15 Er1 O4 P2 113.37(14)
O5 Er1 O4 P2 -36.53(13)
O10 Er1 O4 P2 -172.46(11)
O6 Er1 O4 P2 -119.16(14)
O7 Er1 O4 P2 -174.40(15)
O9 Er1 O4 P2 -85.64(16)
O1 Er1 O4 P2 38.62(12)
N4 Er1 O4 P2 -146.09(15)
N5 Er1 O4 P2 -127.83(15)
O2 Er1 O5 C25 -137.8(2)
O15 Er1 O5 C25 -67.9(3)
O4 Er1 O5 C25 1.6(2)
O10 Er1 O5 C25 149.1(2)
O6 Er1 O5 C25 76.7(2)
O7 Er1 O5 C25 54.8(2)
O9 Er1 O5 C25 150.5(2)
O1 Er1 O5 C25 -67.7(2)
N4 Er1 O5 C25 64.9(2)
N5 Er1 O5 C25 150.8(2)
O2 Er1 O6 N4 128.52(17)
O15 Er1 O6 N4 4.6(2)
O4 Er1 O6 N4 -70.61(16)
O5 Er1 O6 N4 -153.22(17)
O10 Er1 O6 N4 78.64(16)
O7 Er1 O6 N4 5.09(15)
O9 Er1 O6 N4 131.73(17)
O1 Er1 O6 N4 -100.63(17)
N5 Er1 O6 N4 104.89(17)
O2 Er1 O7 N4 -138.10(15)
O15 Er1 O7 N4 174.49(17)
O4 Er1 O7 N4 80.32(16)
O5 Er1 O7 N4 22.67(19)
O10 Er1 O7 N4 -98.39(16)
O6 Er1 O7 N4 -5.08(15)
O9 Er1 O7 N4 -57.13(16)
O1 Er1 O7 N4 118.78(15)
N5 Er1 O7 N4 -78.13(16)
O2 Er1 O9 N5 82.48(16)
O15 Er1 O9 N5 25.12(19)
O4 Er1 O9 N5 -129.54(15)
O5 Er1 O9 N5 179.23(16)
O10 Er1 O9 N5 -2.19(14)
O6 Er1 O9 N5 -95.58(16)
O7 Er1 O9 N5 -54.47(16)
O1 Er1 O9 N5 129.79(15)
N4 Er1 O9 N5 -76.32(16)
O2 Er1 O10 N5 -77.21(16)
O15 Er1 O10 N5 -157.19(16)
O4 Er1 O10 N5 126.73(15)
O5 Er1 O10 N5 3.85(18)
O6 Er1 O10 N5 75.59(16)
O7 Er1 O10 N5 128.64(16)
O9 Er1 O10 N5 2.18(14)
O1 Er1 O10 N5 -105.25(16)
N4 Er1 O10 N5 101.95(16)
Er1 O1 N1 C1 77.2(3)
Er1 O1 N1 C5 -104.1(2)
Er1 O6 N4 O8 170.5(3)
Er1 O6 N4 O7 -8.7(2)
Er1 O7 N4 O8 -170.6(3)
Er1 O7 N4 O6 8.6(2)
O2 Er1 N4 O6 -94.7(2)
O15 Er1 N4 O6 -176.20(16)
O4 Er1 N4 O6 100.22(17)
O5 Er1 N4 O6 27.21(17)
O10 Er1 N4 O6 -96.47(17)
O7 Er1 N4 O6 -170.9(3)
O9 Er1 N4 O6 -45.13(16)
O1 Er1 N4 O6 106.30(17)
N5 Er1 N4 O6 -70.61(16)
O2 Er1 N4 O7 76.2(2)
O15 Er1 N4 O7 -5.32(17)
O4 Er1 N4 O7 -88.90(16)
O5 Er1 N4 O7 -161.90(15)
O10 Er1 N4 O7 74.42(16)
O6 Er1 N4 O7 170.9(3)
O9 Er1 N4 O7 125.75(16)
O1 Er1 N4 O7 -82.82(18)
N5 Er1 N4 O7 100.27(16)
Er1 O9 N5 O11 -177.2(2)
Er1 O9 N5 O10 3.7(2)
Er1 O10 N5 O11 177.2(2)
Er1 O10 N5 O9 -3.7(2)
O2 Er1 N5 O9 -88.98(16)
O15 Er1 N5 O9 -160.35(15)
O4 Er1 N5 O9 85.4(2)
O5 Er1 N5 O9 -0.74(16)
O10 Er1 N5 O9 176.1(3)
O6 Er1 N5 O9 76.85(15)
O7 Er1 N5 O9 128.14(15)
O1 Er1 N5 O9 -74.15(18)
N4 Er1 N5 O9 102.29(16)
O2 Er1 N5 O10 94.94(16)
O15 Er1 N5 O10 23.57(17)
O4 Er1 N5 O10 -90.65(19)
O5 Er1 N5 O10 -176.82(15)
O6 Er1 N5 O10 -99.23(16)
O7 Er1 N5 O10 -47.94(16)
O9 Er1 N5 O10 -176.1(3)
O1 Er1 N5 O10 109.77(17)
N4 Er1 N5 O10 -73.79(16)
O1 N1 C1 C2 174.0(2)
C5 N1 C1 C2 -4.6(4)
O1 N1 C1 C24 -12.6(3)
C5 N1 C1 C24 168.7(2)
N1 C1 C2 C3 2.6(4)
C24 C1 C2 C3 -170.6(3)
C1 C2 C3 C4 1.1(4)
C2 C3 C4 C5 -3.0(4)
O1 N1 C5 C4 -175.8(2)
C1 N1 C5 C4 2.8(4)
O1 N1 C5 C6 4.8(3)
C1 N1 C5 C6 -176.5(2)
C3 C4 C5 N1 1.1(4)
C3 C4 C5 C6 -179.7(3)
N1 C5 C6 C7 -54.5(3)
C4 C5 C6 C7 126.2(3)
N1 C5 C6 P1 71.0(3)
C4 C5 C6 P1 -108.3(3)
O2 P1 C6 C5 -64.0(2)
C12 P1 C6 C5 171.58(19)
C18 P1 C6 C5 56.6(2)
O2 P1 C6 C7 65.9(2)
C12 P1 C6 C7 -58.6(2)
C18 P1 C6 C7 -173.59(18)
C8 N2 C7 O3 169.7(3)
C10 N2 C7 O3 -3.9(4)
C8 N2 C7 C6 -6.9(4)
C10 N2 C7 C6 179.5(2)
C5 C6 C7 O3 122.5(3)
P1 C6 C7 O3 -4.4(3)
C5 C6 C7 N2 -60.8(3)
P1 C6 C7 N2 172.3(2)
C7 N2 C8 C9 109.0(3)
C10 N2 C8 C9 -77.3(3)
C7 N2 C10 C11 82.8(4)
C8 N2 C10 C11 -91.4(4)
O2 P1 C12 C17 -166.6(2)
C18 P1 C12 C17 73.4(3)
C6 P1 C12 C17 -39.6(3)
O2 P1 C12 C13 14.3(3)
C18 P1 C12 C13 -105.7(2)
C6 P1 C12 C13 141.2(2)
C17 C12 C13 C14 -1.0(5)
P1 C12 C13 C14 178.2(2)
C12 C13 C14 C15 1.1(5)
C13 C14 C15 C16 -0.3(5)
C14 C15 C16 C17 -0.8(5)
C15 C16 C17 C12 1.0(5)
C13 C12 C17 C16 -0.1(5)
P1 C12 C17 C16 -179.3(3)
O2 P1 C18 C19 176.5(2)
C12 P1 C18 C19 -61.6(3)
C6 P1 C18 C19 51.5(3)
O2 P1 C18 C23 -6.9(3)
C12 P1 C18 C23 114.9(3)
C6 P1 C18 C23 -132.0(2)
C23 C18 C19 C20 0.0(5)
P1 C18 C19 C20 176.5(2)
C18 C19 C20 C21 -0.4(5)
C19 C20 C21 C22 0.4(5)
C20 C21 C22 C23 0.0(6)
C21 C22 C23 C18 -0.3(6)
C19 C18 C23 C22 0.3(5)
P1 C18 C23 C22 -176.3(3)
N1 C1 C24 C25 -79.5(3)
C2 C1 C24 C25 93.7(3)
N1 C1 C24 P2 42.5(3)
C2 C1 C24 P2 -144.3(2)
O4 P2 C24 C1 -87.5(2)
C30 P2 C24 C1 40.7(2)
C36 P2 C24 C1 155.7(2)
O4 P2 C24 C25 31.9(2)
C30 P2 C24 C25 160.07(18)
C36 P2 C24 C25 -84.9(2)
Er1 O5 C25 N3 -136.5(2)
Er1 O5 C25 C24 49.9(3)
C26 N3 C25 O5 170.9(3)
C28 N3 C25 O5 -9.9(4)
C26 N3 C25 C24 -15.7(4)
C28 N3 C25 C24 163.5(2)
C1 C24 C25 O5 58.2(3)
P2 C24 C25 O5 -70.1(3)
C1 C24 C25 N3 -115.5(3)
P2 C24 C25 N3 116.3(2)
C25 N3 C26 C27 -104.8(3)
C28 N3 C26 C27 76.0(3)
C25 N3 C28 C29 -77.5(3)
C26 N3 C28 C29 101.8(3)
O4 P2 C30 C35 -16.4(3)
C36 P2 C30 C35 104.2(2)
C24 P2 C30 C35 -144.1(2)
O4 P2 C30 C31 165.6(2)
C36 P2 C30 C31 -73.8(3)
C24 P2 C30 C31 37.9(3)
C35 C30 C31 C32 -0.9(4)
P2 C30 C31 C32 177.0(2)
C30 C31 C32 C33 1.0(5)
C31 C32 C33 C34 -0.6(5)
C32 C33 C34 C35 0.0(5)
C33 C34 C35 C30 0.1(5)
C31 C30 C35 C34 0.3(4)
P2 C30 C35 C34 -177.6(2)
O4 P2 C36 C37 176.9(2)
C30 P2 C36 C37 51.8(3)
C24 P2 C36 C37 -61.7(3)
O4 P2 C36 C41 -2.0(3)
C30 P2 C36 C41 -127.1(2)
C24 P2 C36 C41 119.4(2)
C41 C36 C37 C38 -1.2(4)
P2 C36 C37 C38 179.9(2)
C36 C37 C38 C39 0.8(5)
C37 C38 C39 C40 0.4(6)
C38 C39 C40 C41 -1.2(6)
C39 C40 C41 C36 0.8(5)
C37 C36 C41 C40 0.4(5)
P2 C36 C41 C40 179.3(3)
